data_7219663
loop_
_publ_author_name
'Chen, Wen-Ting'
'Li, J.'
'Wang, Jian-Rong'
'Li, Xu-Wen'
'Guo, Yue-Wei'

_publ_section_title
;
 Structural diversity of terpenoids in the Soft Coral Sinularia
 flexibilis, evidence by a collection from the South China Sea
;
_journal_name_full 'RSC Adv.'
_journal_paper_doi 10.1039/C5RA01151E
_journal_year 2015
_chemical_absolute_configuration ad
_chemical_formula_sum 'C20 H32 O5'
_chemical_formula_weight 352.46
_chemical_name_systematic sinuflexolide
_space_group_IT_number 4
_symmetry_cell_setting monoclinic
_symmetry_space_group_name_Hall 'P 2yb'
_symmetry_space_group_name_H-M 'P 1 21 1'
_atom_sites_solution_hydrogens geom
_atom_sites_solution_primary direct
_atom_sites_solution_secondary difmap
_audit_creation_method SHELXL-97
_audit_update_record
;
2014-12-22 deposited with the CCDC.
2015-02-13 downloaded from the CCDC.
;
_cell_angle_alpha 90.00
_cell_angle_beta 116.97
_cell_angle_gamma 90.00
_cell_formula_units_Z 2
_cell_length_a 10.2341(15)
_cell_length_b 10.4857(16)
_cell_length_c 10.2341(15)
_cell_measurement_reflns_used 6169
_cell_measurement_temperature 296(2)
_cell_measurement_theta_max 54.87
_cell_measurement_theta_min 4.50
_cell_volume 978.8(3)
_computing_cell_refinement 'Bruker SAINT'
_computing_data_collection 'Bruker APEX2'
_computing_data_reduction 'Bruker SAINT'
_computing_molecular_graphics 'Bruker SHELXTL'
_computing_publication_material 'Bruker SHELXTL'
_computing_structure_refinement 'SHELXL-97 (Sheldrick, 2008)'
_computing_structure_solution 'SHELXS-97 (Sheldrick, 2008)'
_diffrn_ambient_temperature 296(2)
_diffrn_measured_fraction_theta_full 0.953
_diffrn_measured_fraction_theta_max 0.953
_diffrn_measurement_device_type 'Bruker APEX-II CCD'
_diffrn_measurement_method 'phi and omega scans'
_diffrn_radiation_monochromator graphite
_diffrn_radiation_source 'fine-focus sealed tube'
_diffrn_radiation_type CuK\a
_diffrn_radiation_wavelength 1.54178
_diffrn_reflns_av_R_equivalents 0.0828
_diffrn_reflns_av_sigmaI/netI 0.0498
_diffrn_reflns_limit_h_max 10
_diffrn_reflns_limit_h_min -12
_diffrn_reflns_limit_k_max 11
_diffrn_reflns_limit_k_min -12
_diffrn_reflns_limit_l_max 12
_diffrn_reflns_limit_l_min -12
_diffrn_reflns_number 6490
_diffrn_reflns_theta_full 67.50
_diffrn_reflns_theta_max 67.50
_diffrn_reflns_theta_min 4.85
_exptl_absorpt_coefficient_mu 0.682
_exptl_absorpt_correction_T_max 0.8756
_exptl_absorpt_correction_T_min 0.7720
_exptl_absorpt_correction_type multi-scan
_exptl_absorpt_process_details sadabs
_exptl_crystal_colour colorless
_exptl_crystal_density_diffrn 1.196
_exptl_crystal_density_method 'not measured'
_exptl_crystal_description block
_exptl_crystal_F_000 384
_exptl_crystal_size_max 0.40
_exptl_crystal_size_mid 0.30
_exptl_crystal_size_min 0.20
_refine_diff_density_max 0.349
_refine_diff_density_min -0.376
_refine_diff_density_rms 0.090
_refine_ls_abs_structure_details 'Flack H D (1983), Acta Cryst. A39, 876-881'
_refine_ls_abs_structure_Flack -0.1(2)
_refine_ls_extinction_coef 0.018(3)
_refine_ls_extinction_expression Fc^*^=kFc[1+0.001xFc^2^\l^3^/sin(2\q)]^-1/4^
_refine_ls_extinction_method SHELXL
_refine_ls_goodness_of_fit_ref 1.076
_refine_ls_hydrogen_treatment mixed
_refine_ls_matrix_type full
_refine_ls_number_parameters 239
_refine_ls_number_reflns 2978
_refine_ls_number_restraints 1
_refine_ls_restrained_S_all 1.076
_refine_ls_R_factor_all 0.0557
_refine_ls_R_factor_gt 0.0528
_refine_ls_shift/su_max 0.000
_refine_ls_shift/su_mean 0.000
_refine_ls_structure_factor_coef Fsqd
_refine_ls_weighting_details 'calc w=1/[\s^2^(Fo^2^)+(0.1101P)^2^+0.0256P] where P=(Fo^2^+2Fc^2^)/3'
_refine_ls_weighting_scheme calc
_refine_ls_wR_factor_gt 0.1362
_refine_ls_wR_factor_ref 0.1416
_reflns_number_gt 2894
_reflns_number_total 2978
_reflns_threshold_expression >2sigma(I)
_cod_data_source_file c5ra01151e2.cif
_cod_data_source_block cu_2014008.CIF
_cod_original_sg_symbol_H-M P21
_cod_database_code 7219663

loop_
_symmetry_equiv_pos_as_xyz
'x, y, z'
'-x, y+1/2, -z'

loop_
_atom_site_label
_atom_site_type_symbol
_atom_site_fract_x
_atom_site_fract_y
_atom_site_fract_z
_atom_site_U_iso_or_equiv
_atom_site_adp_type
_atom_site_occupancy
_atom_site_symmetry_multiplicity
_atom_site_calc_flag
_atom_site_refinement_flags
O1 O 0.28757(17) 0.99270(17) 0.41023(19) 0.0398(4) Uani 1 1 d .
H6 H 0.344(4) 1.062(4) 0.444(4) 0.060 Uiso 1 1 d .
O2 O 0.53759(18) 0.72280(14) 0.46233(17) 0.0376(4) Uani 1 1 d .
H7 H 0.602(4) 0.743(4) 0.445(4) 0.056 Uiso 1 1 d .
O3 O 0.0168(2) 0.5427(2) 0.7168(2) 0.0568(5) Uani 1 1 d .
H17 H -0.069(5) 0.558(4) 0.692(5) 0.085 Uiso 1 1 d .
O4 O -0.08978(17) 0.7611(2) 0.53141(17) 0.0474(5) Uani 1 1 d .
O5 O -0.28571(17) 0.7841(2) 0.32544(19) 0.0552(6) Uani 1 1 d .
C19 C 0.4373(4) 0.9979(3) 0.8105(4) 0.0596(7) Uani 1 1 d .
H13 H 0.3478 1.0062 0.7213 0.089 Uiso 1 1 calc R
H12 H 0.5060 1.0614 0.8130 0.089 Uiso 1 1 calc R
H1 H 0.4175 1.0093 0.8929 0.089 Uiso 1 1 calc R
C8 C 0.5010(2) 0.8674(2) 0.8172(2) 0.0351(5) Uani 1 1 d .
C9 C 0.6247(2) 0.8591(2) 0.7752(2) 0.0379(5) Uani 1 1 d .
H11 H 0.6549 0.7707 0.7811 0.046 Uiso 1 1 calc R
H10 H 0.7077 0.9071 0.8459 0.046 Uiso 1 1 calc R
C10 C 0.5852(2) 0.9097(2) 0.6202(2) 0.0347(5) Uani 1 1 d .
H26 H 0.5482 0.9961 0.6111 0.042 Uiso 1 1 calc R
H9 H 0.6730 0.9123 0.6067 0.042 Uiso 1 1 calc R
C11 C 0.4705(2) 0.8270(2) 0.5012(2) 0.0301(5) Uani 1 1 d .
H8 H 0.4120 0.7885 0.5446 0.036 Uiso 1 1 calc R
C12 C 0.3613(2) 0.8991(2) 0.3630(2) 0.0315(5) Uani 1 1 d .
C13 C 0.2443(2) 0.8088(2) 0.2533(2) 0.0356(5) Uani 1 1 d .
H5 H 0.1620 0.8604 0.1876 0.043 Uiso 1 1 calc R
H4 H 0.2853 0.7690 0.1945 0.043 Uiso 1 1 calc R
C14 C 0.1845(2) 0.7028(2) 0.3142(2) 0.0344(5) Uani 1 1 d .
H3 H 0.2663 0.6512 0.3809 0.041 Uiso 1 1 calc R
H30 H 0.1214 0.6484 0.2335 0.041 Uiso 1 1 calc R
C1 C 0.0977(2) 0.7477(2) 0.3956(2) 0.0318(5) Uani 1 1 d .
H31 H 0.1291 0.8352 0.4283 0.038 Uiso 1 1 calc R
C15 C -0.0666(2) 0.7512(2) 0.3046(2) 0.0375(5) Uani 1 1 d .
C17 C -0.1394(3) 0.7421(5) 0.1621(3) 0.0680(10) Uani 1 1 d .
H2 H -0.2412 0.7457 0.1163 0.082 Uiso 1 1 calc R
H32 H -0.0893 0.7320 0.1063 0.082 Uiso 1 1 calc R
C7 C 0.4555(2) 0.7640(2) 0.8611(2) 0.0356(5) Uani 1 1 d .
H25 H 0.4978 0.6871 0.8553 0.043 Uiso 1 1 calc R
C6 C 0.3442(3) 0.7567(3) 0.9187(2) 0.0432(6) Uani 1 1 d .
H24 H 0.2854 0.8337 0.8904 0.052 Uiso 1 1 calc R
H14 H 0.3956 0.7545 1.0249 0.052 Uiso 1 1 calc R
C5 C 0.2408(2) 0.6405(3) 0.8647(2) 0.0449(6) Uani 1 1 d .
H15 H 0.2435 0.5976 0.9498 0.054 Uiso 1 1 calc R
H16 H 0.2799 0.5817 0.8181 0.054 Uiso 1 1 calc R
C4 C 0.0789(2) 0.6666(3) 0.7567(2) 0.0406(5) Uani 1 1 d .
C3 C 0.0670(2) 0.7378(2) 0.6208(2) 0.0345(5) Uani 1 1 d .
H18 H 0.1166 0.8202 0.6522 0.041 Uiso 1 1 calc R
C16 C -0.1556(2) 0.7671(3) 0.3850(2) 0.0383(5) Uani 1 1 d .
C2 C 0.1306(2) 0.6693(3) 0.5325(2) 0.0350(5) Uani 1 1 d .
H19 H 0.0873 0.5852 0.5050 0.042 Uiso 1 1 calc R
H20 H 0.2357 0.6595 0.5906 0.042 Uiso 1 1 calc R
C18 C 0.0047(3) 0.7421(4) 0.8316(3) 0.0620(8) Uani 1 1 d .
H22 H -0.0968 0.7544 0.7643 0.093 Uiso 1 1 calc R
H21 H 0.0518 0.8235 0.8619 0.093 Uiso 1 1 calc R
H23 H 0.0125 0.6959 0.9158 0.093 Uiso 1 1 calc R
C20 C 0.4371(3) 0.9693(2) 0.2852(3) 0.0418(5) Uani 1 1 d .
H29 H 0.3648 1.0111 0.1994 0.063 Uiso 1 1 calc R
H28 H 0.4907 0.9093 0.2572 0.063 Uiso 1 1 calc R
H27 H 0.5035 1.0317 0.3503 0.063 Uiso 1 1 calc R

loop_
_atom_site_aniso_label
_atom_site_aniso_U_11
_atom_site_aniso_U_22
_atom_site_aniso_U_33
_atom_site_aniso_U_23
_atom_site_aniso_U_13
_atom_site_aniso_U_12
O1 0.0327(8) 0.0406(9) 0.0519(9) -0.0051(7) 0.0242(7) 0.0048(7)
O2 0.0394(8) 0.0326(8) 0.0509(9) 0.0017(7) 0.0293(7) 0.0041(7)
O3 0.0401(9) 0.0566(12) 0.0744(12) 0.0113(9) 0.0267(9) -0.0111(9)
O4 0.0363(8) 0.0731(12) 0.0399(8) 0.0046(8) 0.0234(6) 0.0168(9)
O5 0.0306(8) 0.0913(16) 0.0495(9) 0.0102(9) 0.0231(7) 0.0149(9)
C19 0.0740(18) 0.0433(14) 0.0791(19) -0.0041(14) 0.0501(16) 0.0039(14)
C8 0.0356(10) 0.0369(11) 0.0317(9) -0.0049(8) 0.0143(8) -0.0034(9)
C9 0.0311(10) 0.0434(12) 0.0361(10) -0.0015(9) 0.0125(8) -0.0038(10)
C10 0.0272(10) 0.0391(11) 0.0410(10) 0.0011(9) 0.0182(8) -0.0038(10)
C11 0.0291(10) 0.0316(10) 0.0398(10) -0.0003(8) 0.0247(8) -0.0008(9)
C12 0.0293(9) 0.0347(11) 0.0395(10) -0.0011(8) 0.0236(9) 0.0026(9)
C13 0.0337(10) 0.0455(12) 0.0343(10) -0.0031(9) 0.0215(8) -0.0016(10)
C14 0.0312(10) 0.0420(12) 0.0370(10) -0.0084(9) 0.0216(9) -0.0054(9)
C1 0.0258(9) 0.0399(11) 0.0362(10) -0.0023(9) 0.0196(8) -0.0004(9)
C15 0.0292(10) 0.0490(13) 0.0377(10) 0.0024(10) 0.0182(8) -0.0001(11)
C17 0.0333(11) 0.133(3) 0.0403(12) -0.0007(16) 0.0187(10) 0.0047(16)
C7 0.0311(9) 0.0435(12) 0.0327(9) -0.0024(9) 0.0148(8) 0.0004(10)
C6 0.0383(11) 0.0598(15) 0.0348(10) -0.0030(10) 0.0196(9) -0.0026(12)
C5 0.0372(11) 0.0600(16) 0.0402(11) 0.0098(11) 0.0199(9) -0.0021(12)
C4 0.0335(10) 0.0533(13) 0.0424(11) 0.0054(10) 0.0237(9) -0.0033(11)
C3 0.0313(10) 0.0413(12) 0.0382(10) 0.0012(9) 0.0220(9) -0.0004(10)
C16 0.0308(10) 0.0476(13) 0.0403(11) 0.0030(9) 0.0193(9) 0.0021(10)
C2 0.0252(9) 0.0457(12) 0.0376(10) 0.0013(9) 0.0172(8) 0.0029(9)
C18 0.0479(13) 0.106(3) 0.0461(13) 0.0039(15) 0.0333(11) 0.0047(16)
C20 0.0436(12) 0.0434(12) 0.0475(12) 0.0122(10) 0.0288(11) 0.0019(11)

loop_
_atom_type_symbol
_atom_type_description
_atom_type_scat_dispersion_real
_atom_type_scat_dispersion_imag
_atom_type_scat_source
C C 0.0181 0.0091 'International Tables Vol C Tables 4.2.6.8 and 6.1.1.4'
H H 0.0000 0.0000 'International Tables Vol C Tables 4.2.6.8 and 6.1.1.4'
O O 0.0492 0.0322 'International Tables Vol C Tables 4.2.6.8 and 6.1.1.4'

loop_
_geom_angle_atom_site_label_1
_geom_angle_atom_site_label_2
_geom_angle_atom_site_label_3
_geom_angle
C12 O1 H6 109(2)
C11 O2 H7 115(3)
C4 O3 H17 101(3)
C16 O4 C3 124.10(16)
C8 C19 H13 109.5
C8 C19 H12 109.5
H13 C19 H12 109.5
C8 C19 H1 109.5
H13 C19 H1 109.5
H12 C19 H1 109.5
C7 C8 C19 122.9(2)
C7 C8 C9 120.9(2)
C19 C8 C9 116.1(2)
C8 C9 C10 114.18(18)
C8 C9 H11 108.7
C10 C9 H11 108.7
C8 C9 H10 108.7
C10 C9 H10 108.7
H11 C9 H10 107.6
C11 C10 C9 111.98(18)
C11 C10 H26 109.2
C9 C10 H26 109.2
C11 C10 H9 109.2
C9 C10 H9 109.2
H26 C10 H9 107.9
O2 C11 C10 111.26(16)
O2 C11 C12 110.91(15)
C10 C11 C12 115.37(18)
O2 C11 H8 106.2
C10 C11 H8 106.2
C12 C11 H8 106.2
O1 C12 C20 108.16(19)
O1 C12 C13 108.05(16)
C20 C12 C13 109.04(17)
O1 C12 C11 107.28(16)
C20 C12 C11 112.62(17)
C13 C12 C11 111.52(19)
C14 C13 C12 118.10(17)
C14 C13 H5 107.8
C12 C13 H5 107.8
C14 C13 H4 107.8
C12 C13 H4 107.8
H5 C13 H4 107.1
C13 C14 C1 115.71(19)
C13 C14 H3 108.4
C1 C14 H3 108.4
C13 C14 H30 108.4
C1 C14 H30 108.4
H3 C14 H30 107.4
C15 C1 C2 107.49(16)
C15 C1 C14 115.33(17)
C2 C1 C14 113.04(18)
C15 C1 H31 106.8
C2 C1 H31 106.8
C14 C1 H31 106.8
C17 C15 C16 116.4(2)
C17 C15 C1 126.8(2)
C16 C15 C1 116.82(18)
C15 C17 H2 120.0
C15 C17 H32 120.0
H2 C17 H32 120.0
C8 C7 C6 128.0(2)
C8 C7 H25 116.0
C6 C7 H25 116.0
C7 C6 C5 114.7(2)
C7 C6 H24 108.6
C5 C6 H24 108.6
C7 C6 H14 108.6
C5 C6 H14 108.6
H24 C6 H14 107.6
C6 C5 C4 117.2(2)
C6 C5 H15 108.0
C4 C5 H15 108.0
C6 C5 H16 108.0
C4 C5 H16 108.0
H15 C5 H16 107.3
O3 C4 C18 111.1(2)
O3 C4 C3 110.0(2)
C18 C4 C3 110.5(2)
O3 C4 C5 103.8(2)
C18 C4 C5 110.5(2)
C3 C4 C5 110.70(17)
O4 C3 C2 110.67(16)
O4 C3 C4 105.17(15)
C2 C3 C4 115.6(2)
O4 C3 H18 108.4
C2 C3 H18 108.4
C4 C3 H18 108.4
O5 C16 O4 117.07(19)
O5 C16 C15 123.5(2)
O4 C16 C15 119.42(18)
C3 C2 C1 108.52(19)
C3 C2 H19 110.0
C1 C2 H19 110.0
C3 C2 H20 110.0
C1 C2 H20 110.0
H19 C2 H20 108.4
C4 C18 H22 109.5
C4 C18 H21 109.5
H22 C18 H21 109.5
C4 C18 H23 109.5
H22 C18 H23 109.5
H21 C18 H23 109.5
C12 C20 H29 109.5
C12 C20 H28 109.5
H29 C20 H28 109.5
C12 C20 H27 109.5
H29 C20 H27 109.5
H28 C20 H27 109.5

loop_
_geom_bond_atom_site_label_1
_geom_bond_atom_site_label_2
_geom_bond_distance
O1 C12 1.448(3)
O1 H6 0.90(4)
O2 C11 1.438(2)
O2 H7 0.79(3)
O3 C4 1.423(4)
O3 H17 0.81(4)
O4 C16 1.337(3)
O4 C3 1.463(2)
O5 C16 1.200(3)
C19 C8 1.504(4)
C19 H13 0.9600
C19 H12 0.9600
C19 H1 0.9600
C8 C7 1.336(3)
C8 C9 1.513(3)
C9 C10 1.542(3)
C9 H11 0.9700
C9 H10 0.9700
C10 C11 1.523(3)
C10 H26 0.9700
C10 H9 0.9700
C11 C12 1.545(3)
C11 H8 0.9800
C12 C20 1.529(3)
C12 C13 1.540(3)
C13 C14 1.531(3)
C13 H5 0.9700
C13 H4 0.9700
C14 C1 1.542(3)
C14 H3 0.9700
C14 H30 0.9700
C1 C15 1.509(3)
C1 C2 1.524(3)
C1 H31 0.9800
C15 C17 1.306(3)
C15 C16 1.488(3)
C17 H2 0.9300
C17 H32 0.9300
C7 C6 1.503(3)
C7 H25 0.9300
C6 C5 1.542(4)
C6 H24 0.9700
C6 H14 0.9700
C5 C4 1.542(3)
C5 H15 0.9700
C5 H16 0.9700
C4 C18 1.523(4)
C4 C3 1.534(3)
C3 C2 1.512(3)
C3 H18 0.9800
C2 H19 0.9700
C2 H20 0.9700
C18 H22 0.9600
C18 H21 0.9600
C18 H23 0.9600
C20 H29 0.9600
C20 H28 0.9600
C20 H27 0.9600

loop_
_geom_torsion_atom_site_label_1
_geom_torsion_atom_site_label_2
_geom_torsion_atom_site_label_3
_geom_torsion_atom_site_label_4
_geom_torsion
C7 C8 C9 C10 124.8(2)
C19 C8 C9 C10 -57.0(3)
C8 C9 C10 C11 -66.7(3)
C9 C10 C11 O2 -86.8(2)
C9 C10 C11 C12 145.72(18)
O2 C11 C12 O1 173.89(15)
C10 C11 C12 O1 -58.5(2)
O2 C11 C12 C20 -67.2(2)
C10 C11 C12 C20 60.4(2)
O2 C11 C12 C13 55.8(2)
C10 C11 C12 C13 -176.60(16)
O1 C12 C13 C14 -79.4(2)
C20 C12 C13 C14 163.31(19)
C11 C12 C13 C14 38.3(2)
C12 C13 C14 C1 64.8(2)
C13 C14 C1 C15 96.0(2)
C13 C14 C1 C2 -139.8(2)
C2 C1 C15 C17 -139.8(4)
C14 C1 C15 C17 -12.8(4)
C2 C1 C15 C16 40.4(3)
C14 C1 C15 C16 167.5(2)
C19 C8 C7 C6 -3.9(3)
C9 C8 C7 C6 174.3(2)
C8 C7 C6 C5 140.2(2)
C7 C6 C5 C4 -110.1(2)
C6 C5 C4 O3 174.40(19)
C6 C5 C4 C18 -66.5(3)
C6 C5 C4 C3 56.4(3)
C16 O4 C3 C2 -23.5(3)
C16 O4 C3 C4 -149.0(2)
O3 C4 C3 O4 68.2(2)
C18 C4 C3 O4 -54.9(3)
C5 C4 C3 O4 -177.7(2)
O3 C4 C3 C2 -54.2(3)
C18 C4 C3 C2 -177.2(2)
C5 C4 C3 C2 60.0(3)
C3 O4 C16 O5 178.4(2)
C3 O4 C16 C15 -0.8(4)
C17 C15 C16 O5 -7.4(5)
C1 C15 C16 O5 172.3(3)
C17 C15 C16 O4 171.7(3)
C1 C15 C16 O4 -8.5(3)
O4 C3 C2 C1 55.8(2)
C4 C3 C2 C1 175.14(18)
C15 C1 C2 C3 -63.8(2)
C14 C1 C2 C3 167.75(17)
